data_1555719
loop_
_publ_author_name
'Malone, Joshua A.'
'Cleveland, Alexander H.'
'Fronczek, Frank R.'
'Kartika, Rendy'

_publ_section_title
;
 Effects of Solvent and Residual Water on Enhancing the Reactivity of
 Six-Membered Silyloxyallyl Cations toward Nucleophilic Addition.
;
_journal_issue 17
_journal_name_full 'Organic letters'
_journal_page_first 4408
_journal_page_last 4411
_journal_paper_doi 10.1021/acs.orglett.6b02194
_journal_volume 18
_journal_year 2016
_chemical_formula_moiety 'C21 H30 Br N O Si'
_chemical_formula_sum 'C21 H30 Br N O Si'
_chemical_formula_weight 420.46
_space_group_IT_number 14
_space_group_name_Hall '-P 2yn'
_space_group_name_H-M_alt 'P 1 21/n 1'
_symmetry_cell_setting Monoclinic'
_symmetry_space_group_name_H-M 'P 1 21/n 1'
_atom_sites_solution_hydrogens geom
_atom_sites_solution_primary direct
_atom_sites_solution_secondary difmap
_audit_creation_method SHELXL-97
_cell_angle_alpha 90
_cell_angle_beta 113.855(2)
_cell_angle_gamma 90
_cell_formula_units_Z 4
_cell_length_a 12.2375(6)
_cell_length_b 14.2198(8)
_cell_length_c 13.0699(6)
_cell_measurement_reflns_used 9964
_cell_measurement_temperature 90.0(5)
_cell_measurement_theta_max 34.46
_cell_measurement_theta_min 2.86
_cell_volume 2080.06(19)
_computing_cell_refinement 'Bruker SAINT'
_computing_data_collection 'Bruker APEX 3'
_computing_data_reduction 'Bruker SAINT'
_computing_publication_material 'SHELXL-97 (Sheldrick, 2008)'
_computing_structure_refinement 'SHELXL-97 (Sheldrick, 2008)'
_computing_structure_solution 'SHELXS-97 (Sheldrick, 2008)'
_diffrn_ambient_temperature 90.0(5)
_diffrn_measured_fraction_theta_full 1.000
_diffrn_measured_fraction_theta_max 0.996
_diffrn_measurement_device_type 'Bruker Kappa APEX-II DUO'
_diffrn_measurement_method '\f and \w scans'
_diffrn_radiation_monochromator 'TRIUMPH curved graphite'
_diffrn_radiation_source 'fine-focus sealed tube'
_diffrn_radiation_type MoK\a
_diffrn_radiation_wavelength 0.71073
_diffrn_reflns_av_R_equivalents 0.0390
_diffrn_reflns_av_sigmaI/netI 0.0325
_diffrn_reflns_limit_h_max 19
_diffrn_reflns_limit_h_min -19
_diffrn_reflns_limit_k_max 22
_diffrn_reflns_limit_k_min -22
_diffrn_reflns_limit_l_max 21
_diffrn_reflns_limit_l_min -20
_diffrn_reflns_number 46270
_diffrn_reflns_theta_full 25.00
_diffrn_reflns_theta_max 35.00
_diffrn_reflns_theta_min 1.93
_exptl_absorpt_coefficient_mu 2.043
_exptl_absorpt_correction_T_max 0.7227
_exptl_absorpt_correction_T_min 0.6459
_exptl_absorpt_correction_type multi-scan
_exptl_absorpt_process_details 'SADABS (Sheldrick, 2004)'
_exptl_crystal_colour colourless
_exptl_crystal_density_diffrn 1.343
_exptl_crystal_density_method 'not measured'
_exptl_crystal_description 'plate fragment'
_exptl_crystal_F_000 880
_exptl_crystal_size_max 0.29
_exptl_crystal_size_mid 0.25
_exptl_crystal_size_min 0.17
_refine_diff_density_max 0.793
_refine_diff_density_min -0.588
_refine_diff_density_rms 0.069
_refine_ls_extinction_method none
_refine_ls_goodness_of_fit_ref 1.028
_refine_ls_hydrogen_treatment mixed
_refine_ls_matrix_type full
_refine_ls_number_parameters 235
_refine_ls_number_reflns 9109
_refine_ls_number_restraints 0
_refine_ls_restrained_S_all 1.028
_refine_ls_R_factor_all 0.0440
_refine_ls_R_factor_gt 0.0290
_refine_ls_shift/su_max 0.000
_refine_ls_shift/su_mean 0.000
_refine_ls_structure_factor_coef Fsqd
_refine_ls_weighting_details 'calc w=1/[\s^2^(Fo^2^)+(0.0329P)^2^+0.4396P] where P=(Fo^2^+2Fc^2^)/3'
_refine_ls_weighting_scheme calc
_refine_ls_wR_factor_gt 0.0657
_refine_ls_wR_factor_ref 0.0702
_reflns_number_gt 7263
_reflns_number_total 9109
_reflns_threshold_expression I>2\s(I)
_cod_data_source_file ol6b02194_si_002.cif
_cod_data_source_block Malone1
_cod_original_cell_volume 2080.06(18)
_cod_original_sg_symbol_H-M 'P 21/n'
_cod_database_code 1555719

loop_
_symmetry_equiv_pos_as_xyz
'x, y, z'
'-x+1/2, y+1/2, -z+1/2'
'-x, -y, -z'
'x-1/2, -y-1/2, z-1/2'

loop_
_atom_site_label
_atom_site_type_symbol
_atom_site_fract_x
_atom_site_fract_y
_atom_site_fract_z
_atom_site_U_iso_or_equiv
_atom_site_adp_type
_atom_site_occupancy
_atom_site_symmetry_multiplicity
_atom_site_calc_flag
_atom_site_refinement_flags
Br1 Br -0.098094(9) 0.306244(9) 0.191024(10) 0.02044(4) Uani 1 1 d .
Si1 Si 0.58579(2) 0.281372(19) 0.29803(2) 0.00970(5) Uani 1 1 d .
O1 O 0.55671(6) 0.39453(5) 0.31045(6) 0.01114(13) Uani 1 1 d .
N1 N 0.33551(8) 0.53616(7) 0.45482(8) 0.01537(17) Uani 1 1 d .
H1N H 0.3654(13) 0.5593(10) 0.5239(13) 0.018 Uiso 1 1 d .
C1 C 0.49586(8) 0.46099(7) 0.22843(8) 0.01018(16) Uani 1 1 d .
C2 C 0.36193(8) 0.46031(7) 0.19310(8) 0.01055(16) Uani 1 1 d .
H2 H 0.3337 0.3950 0.1673 0.013 Uiso 1 1 calc R
C3 C 0.29926(9) 0.52626(7) 0.09255(9) 0.01396(18) Uani 1 1 d .
H3A H 0.2938 0.4948 0.0231 0.017 Uiso 1 1 calc R
H3B H 0.2170 0.5394 0.0853 0.017 Uiso 1 1 calc R
C4 C 0.36719(9) 0.61842(7) 0.10687(9) 0.01596(19) Uani 1 1 d .
H4A H 0.3229 0.6612 0.0439 0.019 Uiso 1 1 calc R
H4B H 0.3748 0.6494 0.1773 0.019 Uiso 1 1 calc R
C5 C 0.49069(9) 0.59859(7) 0.10987(9) 0.01513(18) Uani 1 1 d .
H5A H 0.4827 0.5805 0.0340 0.018 Uiso 1 1 calc R
H5B H 0.5391 0.6568 0.1313 0.018 Uiso 1 1 calc R
C6 C 0.55530(8) 0.52107(7) 0.19136(8) 0.01220(17) Uani 1 1 d .
C7 C 0.32961(8) 0.48097(7) 0.29064(8) 0.01072(16) Uani 1 1 d .
C8 C 0.39262(9) 0.53428(7) 0.38308(9) 0.01331(17) Uani 1 1 d .
H8 H 0.4656 0.5656 0.3960 0.016 Uiso 1 1 calc R
C9 C 0.23345(9) 0.48289(8) 0.40960(9) 0.01366(17) Uani 1 1 d .
C10 C 0.22585(8) 0.44764(7) 0.30533(8) 0.01135(16) Uani 1 1 d .
C11 C 0.12681(8) 0.39291(7) 0.23951(8) 0.01222(17) Uani 1 1 d .
H11 H 0.1191 0.3686 0.1692 0.015 Uiso 1 1 calc R
C12 C 0.04102(9) 0.37570(8) 0.28067(9) 0.01476(18) Uani 1 1 d .
C13 C 0.04958(10) 0.40927(9) 0.38458(9) 0.0187(2) Uani 1 1 d .
H13 H -0.0111 0.3947 0.4098 0.022 Uiso 1 1 calc R
C14 C 0.14618(10) 0.46348(9) 0.45017(9) 0.0186(2) Uani 1 1 d .
H14 H 0.1531 0.4869 0.5206 0.022 Uiso 1 1 calc R
C15 C 0.68842(9) 0.51708(8) 0.22644(9) 0.01722(19) Uani 1 1 d .
H15A H 0.7212 0.4632 0.2762 0.026 Uiso 1 1 calc R
H15B H 0.7247 0.5752 0.2659 0.026 Uiso 1 1 calc R
H15C H 0.7061 0.5103 0.1601 0.026 Uiso 1 1 calc R
C16 C 0.74323(9) 0.26643(8) 0.40111(9) 0.01632(19) Uani 1 1 d .
H16A H 0.7952 0.3091 0.3821 0.024 Uiso 1 1 calc R
H16B H 0.7685 0.2013 0.3991 0.024 Uiso 1 1 calc R
H16C H 0.7488 0.2811 0.4763 0.024 Uiso 1 1 calc R
C17 C 0.56883(10) 0.25725(8) 0.15251(9) 0.01703(19) Uani 1 1 d .
H17A H 0.4881 0.2746 0.1000 0.026 Uiso 1 1 calc R
H17B H 0.5820 0.1902 0.1445 0.026 Uiso 1 1 calc R
H17C H 0.6275 0.2942 0.1363 0.026 Uiso 1 1 calc R
C18 C 0.48476(9) 0.20511(7) 0.34023(9) 0.01348(17) Uani 1 1 d .
C19 C 0.47131(11) 0.24817(9) 0.44228(10) 0.0220(2) Uani 1 1 d .
H19A H 0.4336 0.3102 0.4225 0.033 Uiso 1 1 calc R
H19B H 0.5503 0.2548 0.5037 0.033 Uiso 1 1 calc R
H19C H 0.4214 0.2070 0.4658 0.033 Uiso 1 1 calc R
C20 C 0.54087(10) 0.10672(8) 0.37125(11) 0.0224(2) Uani 1 1 d .
H20A H 0.6179 0.1116 0.4357 0.034 Uiso 1 1 calc R
H20B H 0.5531 0.0800 0.3076 0.034 Uiso 1 1 calc R
H20C H 0.4873 0.0658 0.3902 0.034 Uiso 1 1 calc R
C21 C 0.36012(9) 0.19469(8) 0.24526(10) 0.0198(2) Uani 1 1 d .
H21A H 0.3113 0.1531 0.2695 0.030 Uiso 1 1 calc R
H21B H 0.3675 0.1677 0.1794 0.030 Uiso 1 1 calc R
H21C H 0.3220 0.2566 0.2263 0.030 Uiso 1 1 calc R

loop_
_atom_site_aniso_label
_atom_site_aniso_U_11
_atom_site_aniso_U_22
_atom_site_aniso_U_33
_atom_site_aniso_U_23
_atom_site_aniso_U_13
_atom_site_aniso_U_12
Br1 0.01343(5) 0.03146(7) 0.01728(6) -0.00009(4) 0.00707(4) -0.00671(4)
Si1 0.00884(10) 0.01079(11) 0.00917(12) -0.00058(9) 0.00333(9) 0.00033(8)
O1 0.0125(3) 0.0108(3) 0.0103(3) 0.0005(2) 0.0047(2) 0.0004(2)
N1 0.0135(4) 0.0208(4) 0.0108(4) -0.0045(3) 0.0038(3) 0.0010(3)
C1 0.0109(4) 0.0102(4) 0.0093(4) -0.0008(3) 0.0039(3) -0.0002(3)
C2 0.0108(4) 0.0109(4) 0.0105(4) -0.0008(3) 0.0048(3) -0.0015(3)
C3 0.0128(4) 0.0169(4) 0.0108(4) 0.0011(3) 0.0033(3) -0.0006(3)
C4 0.0170(4) 0.0137(4) 0.0164(5) 0.0029(4) 0.0060(4) 0.0009(3)
C5 0.0173(4) 0.0140(4) 0.0149(5) 0.0030(4) 0.0074(4) -0.0021(3)
C6 0.0126(4) 0.0131(4) 0.0117(4) -0.0005(3) 0.0057(3) -0.0017(3)
C7 0.0104(3) 0.0114(4) 0.0105(4) -0.0002(3) 0.0045(3) 0.0011(3)
C8 0.0114(4) 0.0148(4) 0.0127(4) -0.0013(3) 0.0039(3) 0.0008(3)
C9 0.0131(4) 0.0171(4) 0.0107(4) -0.0007(3) 0.0048(3) 0.0022(3)
C10 0.0105(4) 0.0133(4) 0.0107(4) 0.0006(3) 0.0047(3) 0.0017(3)
C11 0.0121(4) 0.0144(4) 0.0111(4) 0.0006(3) 0.0056(3) 0.0007(3)
C12 0.0113(4) 0.0197(5) 0.0136(4) 0.0010(4) 0.0053(3) -0.0006(3)
C13 0.0157(4) 0.0286(6) 0.0150(5) 0.0023(4) 0.0096(4) 0.0011(4)
C14 0.0178(4) 0.0272(6) 0.0131(5) -0.0014(4) 0.0088(4) 0.0023(4)
C15 0.0134(4) 0.0226(5) 0.0168(5) 0.0025(4) 0.0073(4) -0.0033(4)
C16 0.0109(4) 0.0199(5) 0.0162(5) -0.0006(4) 0.0034(3) 0.0024(3)
C17 0.0179(4) 0.0206(5) 0.0129(5) -0.0022(4) 0.0065(4) 0.0015(4)
C18 0.0137(4) 0.0116(4) 0.0144(4) 0.0021(3) 0.0050(3) -0.0003(3)
C19 0.0281(5) 0.0224(5) 0.0215(6) 0.0019(4) 0.0163(5) -0.0038(4)
C20 0.0206(5) 0.0138(5) 0.0301(6) 0.0057(4) 0.0075(4) 0.0009(4)
C21 0.0134(4) 0.0170(5) 0.0249(6) 0.0045(4) 0.0036(4) -0.0045(3)

loop_
_atom_type_symbol
_atom_type_description
_atom_type_scat_dispersion_real
_atom_type_scat_dispersion_imag
_atom_type_scat_source
C C 0.0033 0.0016 'International Tables Vol C Tables 4.2.6.8 and 6.1.1.4'
H H 0.0000 0.0000 'International Tables Vol C Tables 4.2.6.8 and 6.1.1.4'
N N 0.0061 0.0033 'International Tables Vol C Tables 4.2.6.8 and 6.1.1.4'
O O 0.0106 0.0060 'International Tables Vol C Tables 4.2.6.8 and 6.1.1.4'
Si Si 0.0817 0.0704 'International Tables Vol C Tables 4.2.6.8 and 6.1.1.4'
Br Br -0.2901 2.4595 'International Tables Vol C Tables 4.2.6.8 and 6.1.1.4'

loop_
_geom_angle_atom_site_label_1
_geom_angle_atom_site_label_2
_geom_angle_atom_site_label_3
_geom_angle
O1 Si1 C17 109.70(5)
O1 Si1 C16 103.78(4)
C17 Si1 C16 111.93(5)
O1 Si1 C18 109.56(4)
C17 Si1 C18 112.19(5)
C16 Si1 C18 109.34(5)
C1 O1 Si1 130.22(6)
C9 N1 C8 108.65(9)
C9 N1 H1N 124.7(10)
C8 N1 H1N 125.8(10)
C6 C1 O1 120.82(8)
C6 C1 C2 125.17(9)
O1 C1 C2 113.93(8)
C7 C2 C1 111.28(8)
C7 C2 C3 113.05(8)
C1 C2 C3 111.12(8)
C7 C2 H2 107.0
C1 C2 H2 107.0
C3 C2 H2 107.0
C4 C3 C2 111.10(8)
C4 C3 H3A 109.4
C2 C3 H3A 109.4
C4 C3 H3B 109.4
C2 C3 H3B 109.4
H3A C3 H3B 108.0
C5 C4 C3 109.32(9)
C5 C4 H4A 109.8
C3 C4 H4A 109.8
C5 C4 H4B 109.8
C3 C4 H4B 109.8
H4A C4 H4B 108.3
C6 C5 C4 112.54(9)
C6 C5 H5A 109.1
C4 C5 H5A 109.1
C6 C5 H5B 109.1
C4 C5 H5B 109.1
H5A C5 H5B 107.8
C1 C6 C15 123.20(9)
C1 C6 C5 121.03(9)
C15 C6 C5 115.76(9)
C8 C7 C10 106.08(9)
C8 C7 C2 127.36(9)
C10 C7 C2 126.56(8)
C7 C8 N1 110.58(9)
C7 C8 H8 124.7
N1 C8 H8 124.7
N1 C9 C14 130.29(10)
N1 C9 C10 107.64(9)
C14 C9 C10 122.06(10)
C11 C10 C9 119.28(9)
C11 C10 C7 133.66(9)
C9 C10 C7 107.04(8)
C12 C11 C10 117.60(9)
C12 C11 H11 121.2
C10 C11 H11 121.2
C11 C12 C13 123.07(10)
C11 C12 Br1 118.88(8)
C13 C12 Br1 118.02(8)
C14 C13 C12 120.06(10)
C14 C13 H13 120.0
C12 C13 H13 120.0
C13 C14 C9 117.91(10)
C13 C14 H14 121.0
C9 C14 H14 121.0
C6 C15 H15A 109.5
C6 C15 H15B 109.5
H15A C15 H15B 109.5
C6 C15 H15C 109.5
H15A C15 H15C 109.5
H15B C15 H15C 109.5
Si1 C16 H16A 109.5
Si1 C16 H16B 109.5
H16A C16 H16B 109.5
Si1 C16 H16C 109.5
H16A C16 H16C 109.5
H16B C16 H16C 109.5
Si1 C17 H17A 109.5
Si1 C17 H17B 109.5
H17A C17 H17B 109.5
Si1 C17 H17C 109.5
H17A C17 H17C 109.5
H17B C17 H17C 109.5
C21 C18 C19 108.67(9)
C21 C18 C20 108.46(9)
C19 C18 C20 109.08(9)
C21 C18 Si1 111.92(7)
C19 C18 Si1 109.74(7)
C20 C18 Si1 108.92(7)
C18 C19 H19A 109.5
C18 C19 H19B 109.5
H19A C19 H19B 109.5
C18 C19 H19C 109.5
H19A C19 H19C 109.5
H19B C19 H19C 109.5
C18 C20 H20A 109.5
C18 C20 H20B 109.5
H20A C20 H20B 109.5
C18 C20 H20C 109.5
H20A C20 H20C 109.5
H20B C20 H20C 109.5
C18 C21 H21A 109.5
C18 C21 H21B 109.5
H21A C21 H21B 109.5
C18 C21 H21C 109.5
H21A C21 H21C 109.5
H21B C21 H21C 109.5

loop_
_geom_bond_atom_site_label_1
_geom_bond_atom_site_label_2
_geom_bond_distance
Br1 C12 1.9061(10)
Si1 O1 1.6700(7)
Si1 C17 1.8598(11)
Si1 C16 1.8636(10)
Si1 C18 1.8868(11)
O1 C1 1.3967(12)
N1 C9 1.3733(14)
N1 C8 1.3778(14)
N1 H1N 0.889(15)
C1 C6 1.3337(14)
C1 C2 1.5124(13)
C2 C7 1.5086(14)
C2 C3 1.5426(14)
C2 H2 1.0000
C3 C4 1.5224(15)
C3 H3A 0.9900
C3 H3B 0.9900
C4 C5 1.5223(15)
C4 H4A 0.9900
C4 H4B 0.9900
C5 C6 1.5144(14)
C5 H5A 0.9900
C5 H5B 0.9900
C6 C15 1.5044(14)
C7 C8 1.3695(14)
C7 C10 1.4391(13)
C8 H8 0.9500
C9 C14 1.3985(15)
C9 C10 1.4193(14)
C10 C11 1.4040(14)
C11 C12 1.3814(14)
C11 H11 0.9500
C12 C13 1.4029(16)
C13 C14 1.3809(16)
C13 H13 0.9500
C14 H14 0.9500
C15 H15A 0.9800
C15 H15B 0.9800
C15 H15C 0.9800
C16 H16A 0.9800
C16 H16B 0.9800
C16 H16C 0.9800
C17 H17A 0.9800
C17 H17B 0.9800
C17 H17C 0.9800
C18 C21 1.5356(15)
C18 C19 1.5358(16)
C18 C20 1.5388(15)
C19 H19A 0.9800
C19 H19B 0.9800
C19 H19C 0.9800
C20 H20A 0.9800
C20 H20B 0.9800
C20 H20C 0.9800
C21 H21A 0.9800
C21 H21B 0.9800
C21 H21C 0.9800

loop_
_geom_hbond_atom_site_label_D
_geom_hbond_atom_site_label_H
_geom_hbond_atom_site_label_A
_geom_hbond_distance_DH
_geom_hbond_distance_HA
_geom_hbond_distance_DA
_geom_hbond_angle_DHA
_geom_hbond_site_symmetry_A
N1 H1N O1 0.889(15) 2.087(16) 2.9749(12) 176.1(14) 3_666

loop_
_geom_torsion_atom_site_label_1
_geom_torsion_atom_site_label_2
_geom_torsion_atom_site_label_3
_geom_torsion_atom_site_label_4
_geom_torsion
C17 Si1 O1 C1 18.42(9)
C16 Si1 O1 C1 138.17(8)
C18 Si1 O1 C1 -105.14(8)
Si1 O1 C1 C6 -97.20(11)
Si1 O1 C1 C2 85.85(10)
C6 C1 C2 C7 -116.60(11)
O1 C1 C2 C7 60.20(10)
C6 C1 C2 C3 10.33(14)
O1 C1 C2 C3 -172.87(8)
C7 C2 C3 C4 83.60(10)
C1 C2 C3 C4 -42.35(11)
C2 C3 C4 C5 62.98(11)
C3 C4 C5 C6 -49.75(12)
O1 C1 C6 C15 5.32(15)
C2 C1 C6 C15 -178.09(10)
O1 C1 C6 C5 -174.70(9)
C2 C1 C6 C5 1.89(16)
C4 C5 C6 C1 18.33(14)
C4 C5 C6 C15 -161.69(9)
C1 C2 C7 C8 29.12(14)
C3 C2 C7 C8 -96.75(11)
C1 C2 C7 C10 -150.41(9)
C3 C2 C7 C10 83.72(12)
C10 C7 C8 N1 0.28(11)
C2 C7 C8 N1 -179.33(9)
C9 N1 C8 C7 0.33(12)
C8 N1 C9 C14 -179.83(11)
C8 N1 C9 C10 -0.81(11)
N1 C9 C10 C11 -177.97(9)
C14 C9 C10 C11 1.15(15)
N1 C9 C10 C7 0.97(11)
C14 C9 C10 C7 -179.91(10)
C8 C7 C10 C11 177.95(11)
C2 C7 C10 C11 -2.44(18)
C8 C7 C10 C9 -0.76(11)
C2 C7 C10 C9 178.85(9)
C9 C10 C11 C12 -0.29(14)
C7 C10 C11 C12 -178.88(10)
C10 C11 C12 C13 -0.78(16)
C10 C11 C12 Br1 177.35(7)
C11 C12 C13 C14 1.03(17)
Br1 C12 C13 C14 -177.11(9)
C12 C13 C14 C9 -0.16(17)
N1 C9 C14 C13 177.99(11)
C10 C9 C14 C13 -0.91(16)
O1 Si1 C18 C21 81.15(8)
C17 Si1 C18 C21 -40.94(9)
C16 Si1 C18 C21 -165.73(8)
O1 Si1 C18 C19 -39.58(8)
C17 Si1 C18 C19 -161.67(7)
C16 Si1 C18 C19 73.54(8)
O1 Si1 C18 C20 -158.93(7)
C17 Si1 C18 C20 78.98(9)
C16 Si1 C18 C20 -45.81(9)
